data_8106334
loop_
_publ_author_name
'Mphahlele, Malose J.'

_publ_section_title
;
 Crystal structure of
 1-(5-bromo-2-(4-methoxyphenyl)-1H-indol-7-yl)ethanone oxime, C17H15BrN2O2
;
_journal_issue 5
_journal_name_full 'Zeitschrift f\"ur Kristallographie - New Crystal Structures'
_journal_page_first 889
_journal_page_last 891
_journal_paper_doi 10.1515/ncrs-2018-0081
_journal_volume 233
_journal_year 2018
_chemical_formula_moiety 'C17 H15 Br N2 O2'
_chemical_formula_sum 'C17 H15 Br N2 O2'
_chemical_formula_weight 359.22
_space_group_IT_number 14
_space_group_name_Hall '-P 2yn'
_space_group_name_H-M_alt 'P 1 21/n 1'
_symmetry_cell_setting monoclinic
_symmetry_Int_Tables_number 14
_symmetry_space_group_name_Hall '-P 2yn'
_symmetry_space_group_name_H-M 'P 1 21/n 1'
_atom_sites_solution_hydrogens geom
_cell_angle_alpha 90
_cell_angle_beta 114.665(2)
_cell_angle_gamma 90
_cell_formula_units_Z 4
_cell_length_a 14.4197(9)
_cell_length_b 7.5423(5)
_cell_length_c 14.9602(9)
_cell_measurement_reflns_used 9808
_cell_measurement_temperature 173(2)
_cell_measurement_theta_max 28.34
_cell_measurement_theta_min 3
_cell_measurement_wavelength 0.71073
_cell_volume 1478.59(16)
_computing_cell_refinement 'SAINT-Plus (Bruker, 2016)'
_computing_data_collection 'APEX3 (Bruker, 2016)'
_computing_data_reduction 'SAINT-Plus and XPREP (Bruker 2016)'
_computing_molecular_graphics 'Ortep for Windows (Farrugia, 2012) and Mercury (Macrae et al., 2006)'
_computing_publication_material 'WinGX publication routines (Farrugia, 2012)'
_computing_structure_refinement 'SHELXL-2017/1 (Sheldrick, 2017)'
_computing_structure_solution 'SHELXS-97 (Sheldrick, 2015)'
_diffrn_ambient_temperature 173(2)
_diffrn_measured_fraction_theta_full 0.995
_diffrn_measured_fraction_theta_max 0.996
_diffrn_measurement_device_type 'Bruker D8 Venture Photon CCD area detector'
_diffrn_measurement_method '\w scans'
_diffrn_radiation_monochromator graphite
_diffrn_radiation_probe x-ray
_diffrn_radiation_type MoK\a
_diffrn_radiation_wavelength 0.71073
_diffrn_reflns_av_R_equivalents 0.0264
_diffrn_reflns_av_unetI/netI 0.0086
_diffrn_reflns_Laue_measured_fraction_full 0.995
_diffrn_reflns_Laue_measured_fraction_max 0.996
_diffrn_reflns_limit_h_max 19
_diffrn_reflns_limit_h_min -19
_diffrn_reflns_limit_k_max 9
_diffrn_reflns_limit_k_min -9
_diffrn_reflns_limit_l_max 19
_diffrn_reflns_limit_l_min -19
_diffrn_reflns_number 63347
_diffrn_reflns_point_group_measured_fraction_full 0.995
_diffrn_reflns_point_group_measured_fraction_max 0.996
_diffrn_reflns_theta_full 25.242
_diffrn_reflns_theta_max 27.996
_diffrn_reflns_theta_min 2.997
_diffrn_standards_interval_count .
_diffrn_standards_interval_time .
_diffrn_standards_number 0
_exptl_absorpt_coefficient_mu 2.789
_exptl_absorpt_correction_T_max 0.298
_exptl_absorpt_correction_T_min 0.206
_exptl_absorpt_correction_type multi-scan
_exptl_absorpt_process_details 'SADABS (Sheldrick, 1996)'
_exptl_crystal_colour colourless
_exptl_crystal_density_diffrn 1.614
_exptl_crystal_density_method 'not measured'
_exptl_crystal_description prism
_exptl_crystal_F_000 728
_exptl_crystal_size_max 0.529
_exptl_crystal_size_mid 0.231
_exptl_crystal_size_min 0.201
_refine_diff_density_max 0.362
_refine_diff_density_min -0.416
_refine_diff_density_rms 0.056
_refine_ls_extinction_method none
_refine_ls_goodness_of_fit_ref 1.084
_refine_ls_hydrogen_treatment constr
_refine_ls_matrix_type full
_refine_ls_number_constraints 0
_refine_ls_number_parameters 201
_refine_ls_number_reflns 3547
_refine_ls_number_restraints 0
_refine_ls_restrained_S_all 1.084
_refine_ls_R_factor_all 0.021
_refine_ls_R_factor_gt 0.0196
_refine_ls_shift/su_max 0.003
_refine_ls_shift/su_mean 0
_refine_ls_structure_factor_coef Fsqd
_refine_ls_weighting_details 'w=1/[\s^2^(Fo^2^)+(0.0266P)^2^+0.7999P] where P=(Fo^2^+2Fc^2^)/3'
_refine_ls_weighting_scheme calc
_refine_ls_wR_factor_gt 0.0516
_refine_ls_wR_factor_ref 0.0526
_reflns_Friedel_coverage 0
_reflns_number_gt 3375
_reflns_number_total 3547
_reflns_threshold_expression 'I > 2\s(I)'
_cod_data_source_file suppl_ncrs-2018-0081_suppl.cif
_cod_data_source_block MAK002
_cod_original_sg_symbol_H-M 'P 21/n'
_cod_database_code 8106334
_shelx_estimated_absorpt_t_min 0.32
_shelx_estimated_absorpt_t_max 0.604

loop_
_symmetry_equiv_pos_as_xyz
'x, y, z'
'-x+1/2, y+1/2, -z+1/2'
'-x, -y, -z'
'x-1/2, -y-1/2, z-1/2'

loop_
_atom_site_label
_atom_site_type_symbol
_atom_site_fract_x
_atom_site_fract_y
_atom_site_fract_z
_atom_site_U_iso_or_equiv
_atom_site_adp_type
_atom_site_occupancy
_atom_site_site_symmetry_order
_atom_site_calc_flag
_atom_site_refinement_flags_posn
_atom_site_refinement_flags_adp
_atom_site_refinement_flags_occupancy
_atom_site_disorder_assembly
_atom_site_disorder_group
Br1 Br 0.63095(2) 0.33782(2) 0.04747(2) 0.02122(5) Uani 1 1 d . . . . .
O1 O 0.43536(7) 0.67988(15) 0.41273(7) 0.0259(2) Uani 1 1 d . . . . .
H1 H 0.453902 0.718149 0.470352 0.039 Uiso 1 1 calc R U . . .
O2 O 1.03667(7) 0.39664(15) 0.92571(7) 0.0244(2) Uani 1 1 d . . . . .
N1 N 0.71264(8) 0.46782(14) 0.46882(7) 0.0157(2) Uani 1 1 d . . . . .
H1A H 0.676786 0.510402 0.499261 0.019 Uiso 1 1 calc R U . . .
N2 N 0.52037(8) 0.61063(16) 0.40112(8) 0.0199(2) Uani 1 1 d . . . . .
C2 C 0.57369(9) 0.46502(16) 0.19660(9) 0.0163(2) Uani 1 1 d . . . . .
H2 H 0.511898 0.495549 0.142315 0.02 Uiso 1 1 calc R U . . .
C15 C 1.13840(10) 0.4667(2) 0.96883(10) 0.0248(3) Uani 1 1 d . . . . .
H15A H 1.182127 0.397577 0.946295 0.037 Uiso 1 1 calc R U . . .
H15B H 1.165116 0.459658 1.040654 0.037 Uiso 1 1 calc R U . . .
H15C H 1.137466 0.590764 0.948986 0.037 Uiso 1 1 calc R U . . .
C1 C 0.65295(10) 0.38653(17) 0.17989(9) 0.0168(2) Uani 1 1 d . . . . .
C3 C 0.58440(9) 0.49900(16) 0.29225(9) 0.0146(2) Uani 1 1 d . . . . .
C10 C 0.97385(9) 0.44912(18) 0.66198(9) 0.0187(2) Uani 1 1 d . . . . .
H10 H 1.005761 0.476387 0.619479 0.022 Uiso 1 1 calc R U . . .
C4 C 0.67880(9) 0.45241(16) 0.36876(9) 0.0149(2) Uani 1 1 d . . . . .
C13 C 0.88175(10) 0.3686(2) 0.78648(10) 0.0236(3) Uani 1 1 d . . . . .
H13 H 0.850207 0.34054 0.829191 0.028 Uiso 1 1 calc R U . . .
C5 C 0.75886(9) 0.37437(16) 0.35071(9) 0.0160(2) Uani 1 1 d . . . . .
C16 C 0.49967(9) 0.57594(16) 0.31074(9) 0.0155(2) Uani 1 1 d . . . . .
C11 C 1.03174(9) 0.44848(18) 0.76307(9) 0.0191(2) Uani 1 1 d . . . . .
H11 H 1.102378 0.476524 0.789342 0.023 Uiso 1 1 calc R U . . .
C9 C 0.86974(9) 0.41048(16) 0.62170(9) 0.0161(2) Uani 1 1 d . . . . .
C14 C 0.82429(10) 0.37175(19) 0.68566(10) 0.0216(3) Uani 1 1 d . . . . .
H14 H 0.753234 0.347294 0.659716 0.026 Uiso 1 1 calc R U . . .
C6 C 0.74481(10) 0.33807(16) 0.25409(10) 0.0172(2) Uani 1 1 d . . . . .
H6 H 0.796511 0.282346 0.240357 0.021 Uiso 1 1 calc R U . . .
C17 C 0.39748(10) 0.6101(2) 0.22759(10) 0.0247(3) Uani 1 1 d . . . . .
H17A H 0.399186 0.57355 0.165425 0.037 Uiso 0.5 1 calc R U P . .
H17B H 0.345006 0.542113 0.238182 0.037 Uiso 0.5 1 calc R U P . .
H17C H 0.381554 0.736808 0.224892 0.037 Uiso 0.5 1 calc R U P . .
H17D H 0.351311 0.66143 0.253574 0.037 Uiso 0.5 1 calc R U P . .
H17E H 0.405492 0.692868 0.180817 0.037 Uiso 0.5 1 calc R U P . .
H17F H 0.368943 0.498173 0.194107 0.037 Uiso 0.5 1 calc R U P . .
C12 C 0.98582(10) 0.40667(17) 0.82537(9) 0.0182(2) Uani 1 1 d . . . . .
C8 C 0.81195(9) 0.40599(17) 0.51449(9) 0.0164(2) Uani 1 1 d . . . . .
C7 C 0.84197(10) 0.34631(16) 0.44407(9) 0.0176(2) Uani 1 1 d . . . . .
H7 H 0.90623 0.295647 0.45537 0.021 Uiso 1 1 calc R U . . .

loop_
_atom_site_aniso_label
_atom_site_aniso_U_11
_atom_site_aniso_U_22
_atom_site_aniso_U_33
_atom_site_aniso_U_23
_atom_site_aniso_U_13
_atom_site_aniso_U_12
Br1 0.02363(8) 0.02597(8) 0.01520(7) -0.00218(4) 0.00922(5) 0.00168(5)
O1 0.0165(4) 0.0421(6) 0.0198(5) -0.0065(4) 0.0083(4) 0.0072(4)
O2 0.0200(4) 0.0355(5) 0.0142(4) 0.0012(4) 0.0039(4) -0.0029(4)
N1 0.0138(5) 0.0191(5) 0.0139(5) 0.0005(4) 0.0054(4) 0.0020(4)
N2 0.0140(5) 0.0265(6) 0.0203(5) -0.0010(4) 0.0084(4) 0.0040(4)
C2 0.0157(5) 0.0166(6) 0.0157(5) 0.0009(4) 0.0058(4) 0.0002(4)
C15 0.0207(6) 0.0259(7) 0.0201(6) -0.0011(5) 0.0008(5) -0.0015(5)
C1 0.0204(6) 0.0165(6) 0.0147(5) -0.0005(4) 0.0086(5) -0.0008(5)
C3 0.0141(5) 0.0141(5) 0.0159(5) 0.0008(4) 0.0065(4) 0.0005(4)
C10 0.0162(6) 0.0219(6) 0.0186(6) 0.0028(5) 0.0077(5) 0.0005(5)
C4 0.0150(5) 0.0149(5) 0.0151(5) 0.0002(4) 0.0064(4) -0.0005(4)
C13 0.0187(6) 0.0351(7) 0.0191(6) -0.0002(5) 0.0100(5) -0.0029(5)
C5 0.0147(5) 0.0161(5) 0.0178(6) 0.0010(4) 0.0073(5) 0.0008(4)
C16 0.0135(5) 0.0157(5) 0.0167(5) 0.0010(4) 0.0059(4) 0.0003(4)
C11 0.0131(5) 0.0232(6) 0.0194(6) 0.0021(5) 0.0052(5) 0.0004(5)
C9 0.0153(5) 0.0156(6) 0.0163(5) 0.0008(4) 0.0054(4) 0.0021(4)
C14 0.0139(5) 0.0314(7) 0.0189(6) -0.0008(5) 0.0062(5) -0.0021(5)
C6 0.0178(6) 0.0167(6) 0.0193(6) 0.0004(4) 0.0101(5) 0.0017(4)
C17 0.0166(6) 0.0350(7) 0.0190(6) -0.0008(5) 0.0040(5) 0.0060(5)
C12 0.0177(6) 0.0198(6) 0.0148(5) 0.0004(4) 0.0047(4) 0.0020(5)
C8 0.0145(5) 0.0158(6) 0.0174(6) 0.0021(4) 0.0052(4) 0.0009(4)
C7 0.0150(5) 0.0182(6) 0.0190(6) 0.0020(4) 0.0065(5) 0.0027(4)

loop_
_atom_type_symbol
_atom_type_description
_atom_type_scat_dispersion_real
_atom_type_scat_dispersion_imag
_atom_type_scat_source
C C 0.0033 0.0016 'International Tables Vol C Tables 4.2.6.8 and 6.1.1.4'
H H 0 0 'International Tables Vol C Tables 4.2.6.8 and 6.1.1.4'
N N 0.0061 0.0033 'International Tables Vol C Tables 4.2.6.8 and 6.1.1.4'
O O 0.0106 0.006 'International Tables Vol C Tables 4.2.6.8 and 6.1.1.4'
Br Br -0.2901 2.4595 'International Tables Vol C Tables 4.2.6.8 and 6.1.1.4'

loop_
_exptl_crystal_face_index_h
_exptl_crystal_face_index_k
_exptl_crystal_face_index_l
_exptl_crystal_face_perp_dist
-2 1 1 0.097
2 -1 -1 0.1
-2 -1 1 0.111
2 1 -1 0.096
2 1 -2 0.152
-2 -1 2 0.14
-1 0 -2 0.22
1 0 2 0.223
-1 -2 -1 0.151
-1 -2 -2 0.157

loop_
_geom_angle_atom_site_label_1
_geom_angle_atom_site_label_2
_geom_angle_atom_site_label_3
_geom_angle
_geom_angle_site_symmetry_1
_geom_angle_site_symmetry_3
N2 O1 H1 109.5 . .
C12 O2 C15 116.84(11) . .
C4 N1 C8 109.48(10) . .
C4 N1 H1A 125.3 . .
C8 N1 H1A 125.3 . .
C16 N2 O1 111.94(10) . .
C3 C2 C1 120.73(11) . .
C3 C2 H2 119.6 . .
C1 C2 H2 119.6 . .
O2 C15 H15A 109.5 . .
O2 C15 H15B 109.5 . .
H15A C15 H15B 109.5 . .
O2 C15 H15C 109.5 . .
H15A C15 H15C 109.5 . .
H15B C15 H15C 109.5 . .
C6 C1 C2 123.46(11) . .
C6 C1 Br1 118.28(9) . .
C2 C1 Br1 118.23(9) . .
C2 C3 C4 116.27(11) . .
C2 C3 C16 121.09(11) . .
C4 C3 C16 122.63(11) . .
C11 C10 C9 121.25(12) . .
C11 C10 H10 119.4 . .
C9 C10 H10 119.4 . .
N1 C4 C3 130.40(11) . .
N1 C4 C5 107.20(10) . .
C3 C4 C5 122.39(11) . .
C14 C13 C12 120.09(12) . .
C14 C13 H13 120 . .
C12 C13 H13 120 . .
C6 C5 C4 119.93(11) . .
C6 C5 C7 133.02(12) . .
C4 C5 C7 107.04(11) . .
N2 C16 C3 115.44(11) . .
N2 C16 C17 123.63(11) . .
C3 C16 C17 120.92(11) . .
C12 C11 C10 119.60(11) . .
C12 C11 H11 120.2 . .
C10 C11 H11 120.2 . .
C10 C9 C14 118.38(11) . .
C10 C9 C8 119.66(11) . .
C14 C9 C8 121.93(11) . .
C13 C14 C9 120.71(12) . .
C13 C14 H14 119.6 . .
C9 C14 H14 119.6 . .
C1 C6 C5 117.17(11) . .
C1 C6 H6 121.4 . .
C5 C6 H6 121.4 . .
C16 C17 H17A 109.5 . .
C16 C17 H17B 109.5 . .
H17A C17 H17B 109.5 . .
C16 C17 H17C 109.5 . .
H17A C17 H17C 109.5 . .
H17B C17 H17C 109.5 . .
H17D C17 H17E 109.5 . .
H17D C17 H17F 109.5 . .
H17E C17 H17F 109.5 . .
O2 C12 C11 124.17(11) . .
O2 C12 C13 115.87(12) . .
C11 C12 C13 119.95(12) . .
C7 C8 N1 108.92(11) . .
C7 C8 C9 129.05(11) . .
N1 C8 C9 122.02(11) . .
C8 C7 C5 107.34(11) . .
C8 C7 H7 126.3 . .
C5 C7 H7 126.3 . .

loop_
_geom_bond_atom_site_label_1
_geom_bond_atom_site_label_2
_geom_bond_distance
_geom_bond_site_symmetry_2
Br1 C1 1.9068(12) .
O1 N2 1.4082(13) .
O1 H1 0.84 .
O2 C12 1.3705(15) .
O2 C15 1.4345(16) .
N1 C4 1.3720(15) .
N1 C8 1.3850(15) .
N1 H1A 0.88 .
N2 C16 1.2842(16) .
C2 C3 1.3973(16) .
C2 C1 1.3992(17) .
C2 H2 0.95 .
C15 H15A 0.98 .
C15 H15B 0.98 .
C15 H15C 0.98 .
C1 C6 1.3759(18) .
C3 C4 1.4093(16) .
C3 C16 1.4793(16) .
C10 C11 1.3893(17) .
C10 C9 1.3953(17) .
C10 H10 0.95 .
C4 C5 1.4185(16) .
C13 C14 1.3853(18) .
C13 C12 1.3943(18) .
C13 H13 0.95 .
C5 C6 1.4003(17) .
C5 C7 1.4264(17) .
C16 C17 1.5017(17) .
C11 C12 1.3863(18) .
C11 H11 0.95 .
C9 C14 1.3978(17) .
C9 C8 1.4671(17) .
C14 H14 0.95 .
C6 H6 0.95 .
C17 H17A 0.98 .
C17 H17B 0.98 .
C17 H17C 0.98 .
C17 H17D 0.98 .
C17 H17E 0.98 .
C17 H17F 0.98 .
C8 C7 1.3714(18) .
C7 H7 0.95 .

loop_
_geom_torsion_atom_site_label_1
_geom_torsion_atom_site_label_2
_geom_torsion_atom_site_label_3
_geom_torsion_atom_site_label_4
_geom_torsion
_geom_torsion_site_symmetry_1
_geom_torsion_site_symmetry_2
_geom_torsion_site_symmetry_3
_geom_torsion_site_symmetry_4
C3 C2 C1 C6 0.0(2) . . . .
C3 C2 C1 Br1 178.12(9) . . . .
C1 C2 C3 C4 0.92(18) . . . .
C1 C2 C3 C16 -177.76(11) . . . .
C8 N1 C4 C3 -179.22(12) . . . .
C8 N1 C4 C5 1.32(14) . . . .
C2 C3 C4 N1 -179.74(12) . . . .
C16 C3 C4 N1 -1.1(2) . . . .
C2 C3 C4 C5 -0.35(18) . . . .
C16 C3 C4 C5 178.31(11) . . . .
N1 C4 C5 C6 178.33(11) . . . .
C3 C4 C5 C6 -1.18(19) . . . .
N1 C4 C5 C7 -0.74(14) . . . .
C3 C4 C5 C7 179.75(11) . . . .
O1 N2 C16 C3 -178.78(10) . . . .
O1 N2 C16 C17 1.46(18) . . . .
C2 C3 C16 N2 -176.18(12) . . . .
C4 C3 C16 N2 5.22(18) . . . .
C2 C3 C16 C17 3.59(18) . . . .
C4 C3 C16 C17 -175.01(12) . . . .
C9 C10 C11 C12 0.8(2) . . . .
C11 C10 C9 C14 0.4(2) . . . .
C11 C10 C9 C8 -177.73(12) . . . .
C12 C13 C14 C9 0.9(2) . . . .
C10 C9 C14 C13 -1.2(2) . . . .
C8 C9 C14 C13 176.86(13) . . . .
C2 C1 C6 C5 -1.56(19) . . . .
Br1 C1 C6 C5 -179.64(9) . . . .
C4 C5 C6 C1 2.08(18) . . . .
C7 C5 C6 C1 -179.13(13) . . . .
C15 O2 C12 C11 12.44(19) . . . .
C15 O2 C12 C13 -168.62(12) . . . .
C10 C11 C12 O2 177.78(12) . . . .
C10 C11 C12 C13 -1.1(2) . . . .
C14 C13 C12 O2 -178.68(13) . . . .
C14 C13 C12 C11 0.3(2) . . . .
C4 N1 C8 C7 -1.42(14) . . . .
C4 N1 C8 C9 178.19(11) . . . .
C10 C9 C8 C7 37.0(2) . . . .
C14 C9 C8 C7 -141.05(15) . . . .
C10 C9 C8 N1 -142.56(13) . . . .
C14 C9 C8 N1 39.42(19) . . . .
N1 C8 C7 C5 0.91(14) . . . .
C9 C8 C7 C5 -178.66(12) . . . .
C6 C5 C7 C8 -179.01(14) . . . .
C4 C5 C7 C8 -0.10(14) . . . .
